data_2228191
loop_
_publ_author_name
'Li, Cong-Cong'
'Zhong, Yuan-Yuan'
'Xu, Liang-Zhong'

_publ_section_title
;
 <i>rac</i>-(<i>E</i>)-3-[1-(2-Chlorophenyl)ethyl]-5-methyl-<i>N</i>-nitro-1,3,5-oxadiazinan-4-imine
;
_journal_coeditor_code ZS2061
_journal_issue 9
_journal_name_full 'Acta Crystallographica Section E'
_journal_page_first o2456
_journal_paper_doi 10.1107/S1600536810034343
_journal_volume 66
_journal_year 2010
_chemical_formula_iupac 'C12 H15 Cl N4 O3'
_chemical_formula_moiety 'C12 H15 Cl N4 O3'
_chemical_formula_sum 'C12 H15 Cl N4 O3'
_chemical_formula_weight 298.73
_chemical_name_systematic
;
<i>rac</i>-(<i>E</i>)-3-[1-(2-Chlorophenyl)ethyl]-5-methyl-<i>N</i>-
nitro-1,3,5-oxadiazinan-4-imine
;
_space_group_IT_number 14
_symmetry_cell_setting monoclinic
_symmetry_space_group_name_Hall '-P 2ybc'
_symmetry_space_group_name_H-M 'P 1 21/c 1'
_atom_sites_solution_hydrogens geom
_atom_sites_solution_primary direct
_atom_sites_solution_secondary difmap
_audit_creation_method SHELXL97
_cell_angle_alpha 90.00
_cell_angle_beta 109.63(3)
_cell_angle_gamma 90.00
_cell_formula_units_Z 4
_cell_length_a 17.259(4)
_cell_length_b 6.9157(14)
_cell_length_c 12.169(2)
_cell_measurement_reflns_used 1058
_cell_measurement_temperature 113(2)
_cell_measurement_theta_max 71.9
_cell_measurement_theta_min 27.5
_cell_volume 1368.1(5)
_computing_cell_refinement 'CrystalClear (Rigaku, 2005)'
_computing_data_collection 'CrystalClear (Rigaku, 2005)'
_computing_data_reduction 'CrystalClear (Rigaku, 2005)'
_computing_molecular_graphics 'ORTEPIII (Burnett & Johnson, 1996)'
_computing_publication_material 'SHELXTL (Sheldrick, 2008)'
_computing_structure_refinement 'SHELXL97 (Sheldrick, 2008)'
_computing_structure_solution 'SHELXS97 (Sheldrick, 2008)'
_diffrn_ambient_temperature 113(2)
_diffrn_detector_area_resol_mean 14.63
_diffrn_measured_fraction_theta_full 0.976
_diffrn_measured_fraction_theta_max 0.959
_diffrn_measurement_device_type 'Rigaku Saturn'
_diffrn_measurement_method \w
_diffrn_radiation_monochromator graphite
_diffrn_radiation_source 'fine-focus sealed tube'
_diffrn_radiation_type CuK\a
_diffrn_radiation_wavelength 1.54187
_diffrn_reflns_av_R_equivalents 0.0541
_diffrn_reflns_av_sigmaI/netI 0.0308
_diffrn_reflns_limit_h_max 21
_diffrn_reflns_limit_h_min -20
_diffrn_reflns_limit_k_max 8
_diffrn_reflns_limit_k_min -8
_diffrn_reflns_limit_l_max 14
_diffrn_reflns_limit_l_min -13
_diffrn_reflns_number 12087
_diffrn_reflns_theta_full 68.00
_diffrn_reflns_theta_max 72.07
_diffrn_reflns_theta_min 2.72
_diffrn_standards_decay_% 0
_diffrn_standards_interval_count 0
_diffrn_standards_interval_time 0
_diffrn_standards_number 0
_exptl_absorpt_coefficient_mu 2.612
_exptl_absorpt_correction_T_max 0.6507
_exptl_absorpt_correction_T_min 0.5500
_exptl_absorpt_correction_type multi-scan
_exptl_absorpt_process_details '(CrystalClear; Rigaku, 2005)'
_exptl_crystal_colour colorless
_exptl_crystal_density_diffrn 1.450
_exptl_crystal_density_method 'not measured'
_exptl_crystal_description block
_exptl_crystal_F_000 624
_exptl_crystal_size_max 0.26
_exptl_crystal_size_mid 0.22
_exptl_crystal_size_min 0.18
_refine_diff_density_max 0.258
_refine_diff_density_min -0.369
_refine_ls_extinction_coef 0.0057(11)
_refine_ls_extinction_expression Fc^*^=kFc[1+0.001xFc^2^\l^3^/sin(2\q)]^-1/4^
_refine_ls_extinction_method 'SHELXL97 (Sheldrick, 2008)'
_refine_ls_goodness_of_fit_ref 1.076
_refine_ls_hydrogen_treatment constr
_refine_ls_matrix_type full
_refine_ls_number_parameters 184
_refine_ls_number_reflns 2590
_refine_ls_number_restraints 0
_refine_ls_restrained_S_all 1.076
_refine_ls_R_factor_all 0.0388
_refine_ls_R_factor_gt 0.0386
_refine_ls_shift/su_max 0.001
_refine_ls_shift/su_mean 0.000
_refine_ls_structure_factor_coef Fsqd
_refine_ls_weighting_details 'calc w=1/[\s^2^(Fo^2^)+(0.0580P)^2^+0.6637P] where P=(Fo^2^+2Fc^2^)/3'
_refine_ls_weighting_scheme calc
_refine_ls_wR_factor_gt 0.1040
_refine_ls_wR_factor_ref 0.1042
_reflns_number_gt 2562
_reflns_number_total 2590
_reflns_threshold_expression I>2\s(I)
_cod_data_source_file zs2061.cif
_cod_data_source_block I
_cod_original_cell_volume 1368.0(5)
_cod_original_sg_symbol_H-M 'P 21/c'
_cod_database_code 2228191
_cod_database_fobs_code 2228191

loop_
_symmetry_equiv_pos_as_xyz
'x, y, z'
'-x, y+1/2, -z+1/2'
'-x, -y, -z'
'x, -y-1/2, z-1/2'

loop_
_atom_site_type_symbol
_atom_site_label
_atom_site_fract_x
_atom_site_fract_y
_atom_site_fract_z
_atom_site_U_iso_or_equiv
_atom_site_adp_type
_atom_site_calc_flag
_atom_site_refinement_flags
_atom_site_occupancy
_atom_site_disorder_assembly
_atom_site_disorder_group
Cl Cl1 0.36163(2) 0.37729(6) -0.00540(3) 0.02744(17) Uani d . 1 . .
N N1 0.09670(7) 0.33360(16) -0.04098(10) 0.0152(3) Uani d . 1 . .
N N2 0.21260(7) 0.48468(16) 0.08081(10) 0.0146(3) Uani d . 1 . .
N N3 0.19653(7) 0.15435(16) 0.10592(10) 0.0165(3) Uani d . 1 . .
N N4 0.15382(7) 0.09523(17) 0.17188(10) 0.0172(3) Uani d . 1 . .
O O1 0.09734(6) 0.67120(14) -0.01841(9) 0.0180(2) Uani d . 1 . .
O O2 0.09602(7) 0.19372(16) 0.18398(9) 0.0247(3) Uani d . 1 . .
O O3 0.17457(7) -0.06237(15) 0.22426(9) 0.0238(3) Uani d . 1 . .
C C1 0.06227(8) 0.5189(2) -0.09525(12) 0.0171(3) Uani d . 1 . .
H H1A 0.0740 0.5363 -0.1689 0.021 Uiso calc R 1 . .
H H1B 0.0018 0.5188 -0.1139 0.021 Uiso calc R 1 . .
C C2 0.16607(8) 0.32676(19) 0.04897(12) 0.0138(3) Uani d . 1 . .
C C3 0.18404(8) 0.66306(19) 0.01450(13) 0.0172(3) Uani d . 1 . .
H H3A 0.2089 0.7767 0.0630 0.021 Uiso calc R 1 . .
H H3B 0.2007 0.6644 -0.0558 0.021 Uiso calc R 1 . .
C C4 0.04698(9) 0.1625(2) -0.08861(13) 0.0196(3) Uani d . 1 . .
H H4A 0.0801 0.0459 -0.0611 0.029 Uiso calc R 1 . .
H H4B 0.0285 0.1670 -0.1740 0.029 Uiso calc R 1 . .
H H4C -0.0010 0.1599 -0.0626 0.029 Uiso calc R 1 . .
C C5 0.28920(8) 0.48416(19) 0.18389(12) 0.0171(3) Uani d . 1 . .
H H5 0.3141 0.3524 0.1894 0.020 Uiso calc R 1 . .
C C6 0.26984(10) 0.5185(2) 0.29596(12) 0.0225(3) Uani d . 1 . .
H H6A 0.3212 0.5198 0.3627 0.034 Uiso calc R 1 . .
H H6B 0.2342 0.4147 0.3061 0.034 Uiso calc R 1 . .
H H6C 0.2418 0.6430 0.2910 0.034 Uiso calc R 1 . .
C C7 0.34952(8) 0.6269(2) 0.16156(13) 0.0184(3) Uani d . 1 . .
C C8 0.38573(9) 0.5900(2) 0.07689(13) 0.0209(3) Uani d . 1 . .
C C9 0.44068(9) 0.7161(2) 0.05401(14) 0.0257(4) Uani d . 1 . .
H H9 0.4640 0.6869 -0.0045 0.031 Uiso calc R 1 . .
C C10 0.46123(10) 0.8863(2) 0.11817(16) 0.0305(4) Uani d . 1 . .
H H10 0.4997 0.9733 0.1048 0.037 Uiso calc R 1 . .
C C11 0.42544(10) 0.9287(2) 0.20160(15) 0.0308(4) Uani d . 1 . .
H H11 0.4389 1.0459 0.2445 0.037 Uiso calc R 1 . .
C C12 0.37004(9) 0.8007(2) 0.22283(13) 0.0247(3) Uani d . 1 . .
H H12 0.3457 0.8320 0.2800 0.030 Uiso calc R 1 . .

loop_
_atom_site_aniso_label
_atom_site_aniso_U_11
_atom_site_aniso_U_22
_atom_site_aniso_U_33
_atom_site_aniso_U_12
_atom_site_aniso_U_13
_atom_site_aniso_U_23
Cl1 0.0282(2) 0.0206(2) 0.0376(3) -0.00083(13) 0.01641(18) -0.00617(14)
N1 0.0166(6) 0.0106(5) 0.0167(6) -0.0008(4) 0.0035(4) -0.0001(4)
N2 0.0146(5) 0.0095(5) 0.0179(6) 0.0011(4) 0.0029(4) 0.0012(4)
N3 0.0171(6) 0.0104(5) 0.0226(6) 0.0015(4) 0.0075(5) 0.0038(4)
N4 0.0216(6) 0.0110(5) 0.0182(6) 0.0015(5) 0.0058(5) 0.0019(4)
O1 0.0167(5) 0.0119(5) 0.0225(5) 0.0038(4) 0.0030(4) -0.0010(4)
O2 0.0286(6) 0.0209(6) 0.0301(6) 0.0107(4) 0.0170(5) 0.0072(4)
O3 0.0338(6) 0.0117(5) 0.0275(6) 0.0059(4) 0.0123(4) 0.0083(4)
C1 0.0168(6) 0.0134(6) 0.0183(7) 0.0022(5) 0.0021(5) 0.0009(5)
C2 0.0156(6) 0.0100(6) 0.0173(6) 0.0016(5) 0.0077(5) -0.0003(5)
C3 0.0165(7) 0.0099(6) 0.0226(7) 0.0010(5) 0.0032(5) 0.0035(5)
C4 0.0204(7) 0.0144(6) 0.0222(7) -0.0049(5) 0.0048(6) -0.0024(5)
C5 0.0163(6) 0.0123(6) 0.0190(7) 0.0019(5) 0.0011(5) 0.0014(5)
C6 0.0274(7) 0.0183(7) 0.0192(7) 0.0004(6) 0.0042(6) 0.0019(5)
C7 0.0149(6) 0.0136(7) 0.0216(7) 0.0010(5) -0.0006(5) 0.0026(5)
C8 0.0157(6) 0.0157(7) 0.0270(8) 0.0018(5) 0.0015(6) 0.0030(6)
C9 0.0182(7) 0.0267(8) 0.0298(8) 0.0013(6) 0.0047(6) 0.0093(6)
C10 0.0211(8) 0.0248(8) 0.0372(9) -0.0083(6) -0.0013(7) 0.0108(7)
C11 0.0302(8) 0.0187(7) 0.0325(9) -0.0086(7) -0.0042(7) 0.0003(6)
C12 0.0249(7) 0.0185(7) 0.0242(7) -0.0029(6) -0.0004(6) -0.0013(6)

loop_
_atom_type_symbol
_atom_type_description
_atom_type_scat_dispersion_real
_atom_type_scat_dispersion_imag
_atom_type_scat_source
C C 0.0181 0.0091 'International Tables Vol C Tables 4.2.6.8 and 6.1.1.4'
H H 0.0000 0.0000 'International Tables Vol C Tables 4.2.6.8 and 6.1.1.4'
N N 0.0311 0.0180 'International Tables Vol C Tables 4.2.6.8 and 6.1.1.4'
O O 0.0492 0.0322 'International Tables Vol C Tables 4.2.6.8 and 6.1.1.4'
Cl Cl 0.3639 0.7018 'International Tables Vol C Tables 4.2.6.8 and 6.1.1.4'

loop_
_geom_angle_atom_site_label_1
_geom_angle_atom_site_label_2
_geom_angle_atom_site_label_3
_geom_angle_site_symmetry_1
_geom_angle_site_symmetry_3
_geom_angle
_geom_angle_publ_flag
C2 N1 C4 . . 123.09(11) ?
C2 N1 C1 . . 121.23(11) ?
C4 N1 C1 . . 115.58(11) ?
C2 N2 C3 . . 118.10(11) ?
C2 N2 C5 . . 121.43(11) ?
C3 N2 C5 . . 120.40(11) ?
N4 N3 C2 . . 111.90(11) ?
O3 N4 O2 . . 120.96(12) ?
O3 N4 N3 . . 117.07(11) ?
O2 N4 N3 . . 121.95(11) ?
C1 O1 C3 . . 109.70(10) ?
O1 C1 N1 . . 109.62(11) ?
O1 C1 H1A . . 109.7 ?
N1 C1 H1A . . 109.7 ?
O1 C1 H1B . . 109.7 ?
N1 C1 H1B . . 109.7 ?
H1A C1 H1B . . 108.2 ?
N1 C2 N2 . . 119.99(12) ?
N1 C2 N3 . . 121.87(12) ?
N2 C2 N3 . . 117.88(12) ?
O1 C3 N2 . . 108.51(11) ?
O1 C3 H3A . . 110.0 ?
N2 C3 H3A . . 110.0 ?
O1 C3 H3B . . 110.0 ?
N2 C3 H3B . . 110.0 ?
H3A C3 H3B . . 108.4 ?
N1 C4 H4A . . 109.5 ?
N1 C4 H4B . . 109.5 ?
H4A C4 H4B . . 109.5 ?
N1 C4 H4C . . 109.5 ?
H4A C4 H4C . . 109.5 ?
H4B C4 H4C . . 109.5 ?
N2 C5 C7 . . 108.38(11) ?
N2 C5 C6 . . 110.73(11) ?
C7 C5 C6 . . 115.21(12) ?
N2 C5 H5 . . 107.4 ?
C7 C5 H5 . . 107.4 ?
C6 C5 H5 . . 107.4 ?
C5 C6 H6A . . 109.5 ?
C5 C6 H6B . . 109.5 ?
H6A C6 H6B . . 109.5 ?
C5 C6 H6C . . 109.5 ?
H6A C6 H6C . . 109.5 ?
H6B C6 H6C . . 109.5 ?
C12 C7 C8 . . 117.08(14) ?
C12 C7 C5 . . 121.90(14) ?
C8 C7 C5 . . 121.02(13) ?
C9 C8 C7 . . 122.70(14) ?
C9 C8 Cl1 . . 117.52(13) ?
C7 C8 Cl1 . . 119.78(11) ?
C8 C9 C10 . . 118.89(16) ?
C8 C9 H9 . . 120.6 ?
C10 C9 H9 . . 120.6 ?
C11 C10 C9 . . 119.87(15) ?
C11 C10 H10 . . 120.1 ?
C9 C10 H10 . . 120.1 ?
C10 C11 C12 . . 120.38(15) ?
C10 C11 H11 . . 119.8 ?
C12 C11 H11 . . 119.8 ?
C11 C12 C7 . . 121.07(16) ?
C11 C12 H12 . . 119.5 ?
C7 C12 H12 . . 119.5 ?

loop_
_geom_bond_atom_site_label_1
_geom_bond_atom_site_label_2
_geom_bond_site_symmetry_2
_geom_bond_distance
_geom_bond_publ_flag
Cl1 C8 . 1.7492(16) ?
N1 C2 . 1.324(2) ?
N1 C4 . 1.4621(17) ?
N1 C1 . 1.4721(17) ?
N2 C2 . 1.3336(18) ?
N2 C3 . 1.4658(16) ?
N2 C5 . 1.4856(17) ?
N3 N4 . 1.3237(17) ?
N3 C2 . 1.3904(17) ?
N4 O3 . 1.2526(15) ?
N4 O2 . 1.2567(16) ?
O1 C1 . 1.4037(17) ?
O1 C3 . 1.4143(18) ?
C1 H1A . 0.9900 ?
C1 H1B . 0.9900 ?
C3 H3A . 0.9900 ?
C3 H3B . 0.9900 ?
C4 H4A . 0.9800 ?
C4 H4B . 0.9800 ?
C4 H4C . 0.9800 ?
C5 C7 . 1.524(2) ?
C5 C6 . 1.528(2) ?
C5 H5 . 1.0000 ?
C6 H6A . 0.9800 ?
C6 H6B . 0.9800 ?
C6 H6C . 0.9800 ?
C7 C12 . 1.396(2) ?
C7 C8 . 1.396(2) ?
C8 C9 . 1.384(2) ?
C9 C10 . 1.391(2) ?
C9 H9 . 0.9500 ?
C10 C11 . 1.386(3) ?
C10 H10 . 0.9500 ?
C11 C12 . 1.389(2) ?
C11 H11 . 0.9500 ?
C12 H12 . 0.9500 ?

loop_
_geom_hbond_atom_site_label_D
_geom_hbond_atom_site_label_H
_geom_hbond_atom_site_label_A
_geom_hbond_site_symmetry_A
_geom_hbond_distance_DH
_geom_hbond_distance_HA
_geom_hbond_distance_DA
_geom_hbond_angle_DHA
C1 H1A O2 4_565 0.99 2.52 3.2817(18) 133.8
C1 H1A O3 4_565 0.99 2.50 3.396(2) 150.2
C1 H1B O2 3_565 0.99 2.56 3.2555(18) 127.0
C3 H3A O3 1_565 0.99 2.49 3.2294(19) 130.8
C4 H4B O2 4_565 0.98 2.57 3.3070(19) 131.6
C4 H4C O1 3_565 0.98 2.49 3.377(2) 150.2
C6 H6C O3 1_565 0.98 2.35 3.3020(19) 163.6

loop_
_geom_torsion_atom_site_label_1
_geom_torsion_atom_site_label_2
_geom_torsion_atom_site_label_3
_geom_torsion_atom_site_label_4
_geom_torsion_site_symmetry_1
_geom_torsion_site_symmetry_2
_geom_torsion_site_symmetry_3
_geom_torsion_site_symmetry_4
_geom_torsion
_geom_torsion_publ_flag
C2 N3 N4 O3 . . . . 177.78(11) ?
C2 N3 N4 O2 . . . . -3.68(18) ?
C3 O1 C1 N1 . . . . 55.36(14) ?
C2 N1 C1 O1 . . . . -18.08(18) ?
C4 N1 C1 O1 . . . . 158.55(12) ?
C4 N1 C2 N2 . . . . 173.37(12) ?
C1 N1 C2 N2 . . . . -10.3(2) ?
C4 N1 C2 N3 . . . . -0.6(2) ?
C1 N1 C2 N3 . . . . 175.73(12) ?
C3 N2 C2 N1 . . . . 0.66(19) ?
C5 N2 C2 N1 . . . . 177.72(12) ?
C3 N2 C2 N3 . . . . 174.91(11) ?
C5 N2 C2 N3 . . . . -8.03(19) ?
N4 N3 C2 N1 . . . . -73.97(16) ?
N4 N3 C2 N2 . . . . 111.90(14) ?
C1 O1 C3 N2 . . . . -64.67(14) ?
C2 N2 C3 O1 . . . . 36.13(16) ?
C5 N2 C3 O1 . . . . -140.96(12) ?
C2 N2 C5 C7 . . . . 149.11(13) ?
C3 N2 C5 C7 . . . . -33.89(16) ?
C2 N2 C5 C6 . . . . -83.61(15) ?
C3 N2 C5 C6 . . . . 93.38(14) ?
N2 C5 C7 C12 . . . . 110.06(14) ?
C6 C5 C7 C12 . . . . -14.60(19) ?
N2 C5 C7 C8 . . . . -68.88(16) ?
C6 C5 C7 C8 . . . . 166.46(13) ?
C12 C7 C8 C9 . . . . 0.9(2) ?
C5 C7 C8 C9 . . . . 179.93(13) ?
C12 C7 C8 Cl1 . . . . -178.83(10) ?
C5 C7 C8 Cl1 . . . . 0.15(18) ?
C7 C8 C9 C10 . . . . 0.4(2) ?
Cl1 C8 C9 C10 . . . . -179.86(11) ?
C8 C9 C10 C11 . . . . -1.3(2) ?
C9 C10 C11 C12 . . . . 1.0(2) ?
C10 C11 C12 C7 . . . . 0.4(2) ?
C8 C7 C12 C11 . . . . -1.3(2) ?
C5 C7 C12 C11 . . . . 179.72(13) ?
